data_7027081
loop_
_publ_author_name
'Garc\'ia, Mar\'ia P.'
'Jim\'enez, M. Victoria'
'Lahoz, Fernando J.'
'L\'opez, Jos\'e A.'
'Oro, Luis A.'

_publ_section_title
;
 Synthesis of the homoleptic rhodium(III) complex [Rh(C6Cl5)3]. Molecular
 structures of [Rh(C6Cl5)3] and [Rh(C6Cl4--C6Cl4)(C6Cl5)(SC4H8)2]
;
_journal_issue 24
_journal_name_full 'Journal of the Chemical Society, Dalton Transactions'
_journal_page_first 4211
_journal_paper_doi 10.1039/a806538a
_journal_year 1998
_chemical_formula_moiety 'C26 H16 Cl13 Rh S2'
_chemical_formula_sum 'C26 H16 Cl13 Rh S2'
_chemical_formula_weight 956.27
_chemical_name_systematic
;
 (octachloro-2,2'-biphenylene)-(pentachlorophenyl)-
 bis(tetrahidrothiophene)-rhodium(III)
;
_space_group_IT_number 14
_symmetry_cell_setting monoclinic
_symmetry_space_group_name_Hall '-P 2yn'
_symmetry_space_group_name_H-M 'P 1 21/n 1'
_atom_sites_solution_hydrogens geom
_atom_sites_solution_primary direct
_atom_sites_solution_secondary difmap
_audit_creation_method SHELXL-97
_cell_angle_alpha 90.00
_cell_angle_beta 105.805(6)
_cell_angle_gamma 90.00
_cell_formula_units_Z 4
_cell_length_a 9.2192(5)
_cell_length_b 32.660(2)
_cell_length_c 11.3747(7)
_cell_measurement_reflns_used 58
_cell_measurement_temperature 295(2)
_cell_measurement_theta_max 18
_cell_measurement_theta_min 10
_cell_volume 3295.4(4)
_computing_cell_refinement 'DIF4 (Stoe)'
_computing_data_collection 'DIF4 (Stoe)'
_computing_data_reduction 'REDU4 (Stoe)'
_computing_molecular_graphics 'XP, SHELXTL v.5 (Siemens)'
_computing_publication_material 'CIFTAB (Sheldrick, 1997)'
_computing_structure_refinement 'SHELXL-97 (Sheldrick, 1997)'
_computing_structure_solution 'SIR92 (Giacovazzo, 1994)'
_diffrn_ambient_temperature 295(2)
_diffrn_measured_fraction_theta_full 0.998
_diffrn_measured_fraction_theta_max 0.998
_diffrn_measurement_device 'four-circle diffractometer'
_diffrn_measurement_device_type 'Siemens-Stoe AED2'
_diffrn_measurement_method '\w-2\q scans'
_diffrn_radiation_monochromator graphite
_diffrn_radiation_source 'normal focus Mo sealed tube'
_diffrn_radiation_type MoK\a
_diffrn_radiation_wavelength 0.71073
_diffrn_reflns_av_R_equivalents 0.0182
_diffrn_reflns_av_sigmaI/netI 0.0372
_diffrn_reflns_limit_h_max 10
_diffrn_reflns_limit_h_min 0
_diffrn_reflns_limit_k_max 0
_diffrn_reflns_limit_k_min -38
_diffrn_reflns_limit_l_max 13
_diffrn_reflns_limit_l_min -13
_diffrn_reflns_number 6264
_diffrn_reflns_theta_full 25.02
_diffrn_reflns_theta_max 25.02
_diffrn_reflns_theta_min 1.96
_diffrn_standards_decay_% 'no decay'
_diffrn_standards_interval_time 55
_diffrn_standards_number 3
_exptl_absorpt_coefficient_mu 1.721
_exptl_absorpt_correction_T_max 0.5625
_exptl_absorpt_correction_T_min 0.5147
_exptl_absorpt_correction_type psi-scans
_exptl_absorpt_process_details
;
 Azimuthal psi-scans of 12 reflections at 10\% intervals.
 Data corrected with the program: XPREP, SHELXTL v. 5 (Siemens)
;
_exptl_crystal_colour orange
_exptl_crystal_density_diffrn 1.927
_exptl_crystal_density_meas ?
_exptl_crystal_density_method 'not measured'
_exptl_crystal_description 'prismatic block'
_exptl_crystal_F_000 1880
_exptl_crystal_size_max 0.45
_exptl_crystal_size_mid 0.21
_exptl_crystal_size_min 0.16
_refine_diff_density_max 0.452
_refine_diff_density_min -0.338
_refine_diff_density_rms 0.077
_refine_ls_extinction_method none
_refine_ls_goodness_of_fit_ref 1.062
_refine_ls_hydrogen_treatment refU
_refine_ls_matrix_type full
_refine_ls_number_parameters 399
_refine_ls_number_reflns 5795
_refine_ls_number_restraints 28
_refine_ls_restrained_S_all 1.064
_refine_ls_R_factor_all 0.0539
_refine_ls_R_factor_gt 0.0364
_refine_ls_shift/su_max 0.000
_refine_ls_shift/su_mean 0.000
_refine_ls_structure_factor_coef Fsqd
_refine_ls_weighting_details 'calc w=1/[\s^2^(Fo^2^)+(0.0334P)^2^+4.3269P] where P=(Fo^2^+2Fc^2^)/3'
_refine_ls_weighting_scheme calc
_refine_ls_wR_factor_gt 0.0814
_refine_ls_wR_factor_ref 0.0913
_reflns_number_gt 4613
_reflns_number_total 5795
_reflns_threshold_expression >2sigma(I)
_cod_data_source_file 806538Asup1.cif
_cod_data_source_block compound2
_cod_depositor_comments
;
The following automatic conversions were performed:

'_exptl_crystal_density_meas' value 'not measured' was changed to '?'
- the value is perceived as not measured.

Automatic conversion script
Id: cif_fix_values 3008 2015-01-20 13:52:24Z robertas 
;
_cod_original_cell_volume 3295.4(3)
_cod_database_code 7027081

loop_
_symmetry_equiv_pos_as_xyz
'x, y, z'
'-x+1/2, y+1/2, -z+1/2'
'-x, -y, -z'
'x-1/2, -y-1/2, z-1/2'

loop_
_atom_site_label
_atom_site_type_symbol
_atom_site_fract_x
_atom_site_fract_y
_atom_site_fract_z
_atom_site_U_iso_or_equiv
_atom_site_adp_type
_atom_site_occupancy
_atom_site_symmetry_multiplicity
_atom_site_calc_flag
_atom_site_refinement_flags
_atom_site_disorder_assembly
_atom_site_disorder_group
Rh Rh 0.40573(3) 0.116604(10) 0.79082(3) 0.03277(10) Uani 1 1 d . . .
S1 S 0.30268(14) 0.18084(4) 0.83927(11) 0.0495(3) Uani 1 1 d D A .
S2 S 0.34040(12) 0.09368(4) 0.97978(10) 0.0427(3) Uani 1 1 d . . .
C1 C 0.4459(5) 0.05995(14) 0.7297(4) 0.0433(10) Uani 1 1 d . . .
C2 C 0.3115(6) 0.03822(14) 0.6930(4) 0.0498(12) Uani 1 1 d . . .
C3 C 0.2994(8) -0.00224(17) 0.6553(4) 0.0668(16) Uani 1 1 d . . .
C4 C 0.4284(9) -0.02179(16) 0.6446(5) 0.0742(19) Uani 1 1 d . . .
C5 C 0.5627(8) -0.00083(17) 0.6719(4) 0.0660(16) Uani 1 1 d . . .
C6 C 0.5709(6) 0.03929(15) 0.7156(4) 0.0502(12) Uani 1 1 d . . .
Cl2 Cl 0.14832(15) 0.06529(5) 0.69433(12) 0.0637(4) Uani 1 1 d . . .
Cl3 Cl 0.1291(2) -0.02735(6) 0.62230(17) 0.1101(7) Uani 1 1 d . . .
Cl4 Cl 0.4171(3) -0.07140(5) 0.59481(18) 0.1305(9) Uani 1 1 d . . .
Cl5 Cl 0.7213(2) -0.02500(6) 0.65149(15) 0.1035(7) Uani 1 1 d . . .
Cl6 Cl 0.74738(16) 0.06259(5) 0.75005(14) 0.0682(4) Uani 1 1 d . . .
C7 C 0.6185(5) 0.13237(13) 0.8696(4) 0.0356(9) Uani 1 1 d . . .
C8 C 0.7057(5) 0.12361(14) 0.9879(4) 0.0436(11) Uani 1 1 d . . .
C9 C 0.8271(5) 0.14863(16) 1.0447(4) 0.0459(11) Uani 1 1 d . . .
C10 C 0.8669(5) 0.18099(15) 0.9819(4) 0.0466(11) Uani 1 1 d . . .
C11 C 0.7955(5) 0.18610(14) 0.8584(4) 0.0436(10) Uani 1 1 d . . .
C12 C 0.6806(4) 0.15920(13) 0.7992(4) 0.0357(9) Uani 1 1 d . . .
C13 C 0.6018(4) 0.15740(12) 0.6680(4) 0.0342(9) Uani 1 1 d . . .
C14 C 0.6649(5) 0.16446(13) 0.5705(4) 0.0394(10) Uani 1 1 d . . .
C15 C 0.5717(5) 0.16611(13) 0.4519(4) 0.0403(10) Uani 1 1 d . . .
C16 C 0.4187(5) 0.15889(13) 0.4307(4) 0.0379(10) Uani 1 1 d . . .
C17 C 0.3626(5) 0.14590(13) 0.5261(4) 0.0388(10) Uani 1 1 d . . .
C18 C 0.4546(5) 0.14240(12) 0.6448(3) 0.0340(9) Uani 1 1 d . . .
Cl8 Cl 0.67612(14) 0.08005(5) 1.06449(11) 0.0633(4) Uani 1 1 d . . .
Cl9 Cl 0.92624(14) 0.13963(5) 1.19428(11) 0.0690(4) Uani 1 1 d . . .
Cl10 Cl 1.00459(15) 0.21530(5) 1.05672(13) 0.0695(4) Uani 1 1 d . . .
Cl11 Cl 0.83457(16) 0.22954(4) 0.78581(13) 0.0669(4) Uani 1 1 d . . .
Cl14 Cl 0.85817(14) 0.16353(4) 0.59246(12) 0.0609(3) Uani 1 1 d . . .
Cl15 Cl 0.64431(17) 0.17579(5) 0.33029(11) 0.0706(4) Uani 1 1 d . . .
Cl16 Cl 0.30101(15) 0.16259(5) 0.28468(10) 0.0622(4) Uani 1 1 d . . .
Cl17 Cl 0.17251(13) 0.13429(5) 0.49501(11) 0.0708(4) Uani 1 1 d . . .
C19 C 0.3902(7) 0.19547(18) 0.9990(5) 0.0681(15) Uani 1 1 d D . .
C20A C 0.504(2) 0.2290(5) 0.9971(11) 0.078(7) Uani 0.53(3) 1 d PD A 1
C21A C 0.457(4) 0.2538(7) 0.8812(12) 0.092(13) Uani 0.53(3) 1 d PD A 1
C20B C 0.410(3) 0.2404(3) 0.9949(11) 0.069(6) Uani 0.47(3) 1 d PD A 2
C21B C 0.472(4) 0.2493(8) 0.8867(14) 0.085(13) Uani 0.47(3) 1 d PD A 2
C22 C 0.3720(8) 0.22691(17) 0.7764(5) 0.082(2) Uani 1 1 d D . .
C23 C 0.3299(6) 0.03838(15) 1.0030(5) 0.0557(13) Uani 1 1 d . . .
H23A H 0.3615 0.0236 0.9402 0.072(6) Uiso 1 1 calc R . .
H23B H 0.3951 0.0306 1.0821 0.072(6) Uiso 1 1 calc R . .
C24 C 0.1662(6) 0.02847(16) 0.9960(5) 0.0636(14) Uani 1 1 d . . .
H24A H 0.1120 0.0209 0.9132 0.072(6) Uiso 1 1 calc R . .
H24B H 0.1612 0.0058 1.0498 0.072(6) Uiso 1 1 calc R . .
C25 C 0.0975(6) 0.06654(17) 1.0350(5) 0.0655(15) Uani 1 1 d . . .
H25A H -0.0114 0.0640 1.0138 0.072(6) Uiso 1 1 calc R . .
H25B H 0.1344 0.0702 1.1227 0.072(6) Uiso 1 1 calc R . .
C26 C 0.1413(5) 0.10281(16) 0.9699(5) 0.0539(12) Uani 1 1 d . . .
H26A H 0.1286 0.1282 1.0101 0.072(6) Uiso 1 1 calc R . .
H26B H 0.0813 0.1039 0.8855 0.072(6) Uiso 1 1 calc R . .

loop_
_atom_site_aniso_label
_atom_site_aniso_U_11
_atom_site_aniso_U_22
_atom_site_aniso_U_33
_atom_site_aniso_U_23
_atom_site_aniso_U_13
_atom_site_aniso_U_12
Rh 0.02914(17) 0.04091(19) 0.02905(16) 0.00243(14) 0.00928(12) 0.00198(14)
S1 0.0500(7) 0.0545(7) 0.0457(6) -0.0020(5) 0.0158(5) 0.0112(6)
S2 0.0388(6) 0.0520(7) 0.0406(6) 0.0081(5) 0.0165(5) 0.0028(5)
C1 0.057(3) 0.042(2) 0.032(2) 0.0025(18) 0.014(2) 0.004(2)
C2 0.066(3) 0.046(3) 0.035(2) 0.004(2) 0.010(2) -0.006(2)
C3 0.106(5) 0.048(3) 0.035(3) 0.003(2) 0.001(3) -0.014(3)
C4 0.135(6) 0.043(3) 0.038(3) -0.001(2) 0.012(3) 0.010(4)
C5 0.105(5) 0.057(3) 0.037(3) 0.007(2) 0.021(3) 0.032(3)
C6 0.066(3) 0.050(3) 0.036(2) 0.006(2) 0.017(2) 0.016(2)
Cl2 0.0480(7) 0.0830(10) 0.0564(7) -0.0011(7) 0.0077(6) -0.0096(7)
Cl3 0.1337(17) 0.0799(12) 0.0934(13) -0.0017(10) -0.0087(11) -0.0511(12)
Cl4 0.241(3) 0.0481(9) 0.0890(13) -0.0186(9) 0.0217(15) 0.0115(13)
Cl5 0.1526(18) 0.0964(12) 0.0678(10) 0.0065(9) 0.0406(10) 0.0754(13)
Cl6 0.0567(8) 0.0803(10) 0.0738(9) 0.0047(7) 0.0284(7) 0.0234(7)
C7 0.032(2) 0.043(2) 0.033(2) 0.0006(18) 0.0107(17) 0.0043(18)
C8 0.035(2) 0.061(3) 0.036(2) 0.005(2) 0.0126(19) 0.008(2)
C9 0.035(2) 0.069(3) 0.032(2) -0.005(2) 0.0063(19) 0.009(2)
C10 0.034(2) 0.058(3) 0.046(3) -0.017(2) 0.008(2) -0.003(2)
C11 0.038(2) 0.043(2) 0.050(3) -0.004(2) 0.011(2) -0.001(2)
C12 0.030(2) 0.042(2) 0.033(2) -0.0014(18) 0.0046(17) 0.0043(18)
C13 0.033(2) 0.037(2) 0.034(2) 0.0034(17) 0.0113(17) 0.0026(17)
C14 0.037(2) 0.038(2) 0.047(2) -0.0007(19) 0.017(2) -0.0073(19)
C15 0.050(3) 0.041(2) 0.035(2) 0.0022(18) 0.020(2) -0.008(2)
C16 0.046(3) 0.040(2) 0.028(2) 0.0018(17) 0.0104(18) 0.0014(19)
C17 0.031(2) 0.049(3) 0.035(2) 0.0027(19) 0.0086(18) -0.0009(19)
C18 0.038(2) 0.034(2) 0.031(2) -0.0020(17) 0.0111(18) 0.0016(18)
Cl8 0.0444(7) 0.0916(10) 0.0518(7) 0.0304(7) 0.0094(5) 0.0049(7)
Cl9 0.0468(7) 0.1199(12) 0.0336(6) -0.0041(7) -0.0007(5) 0.0062(7)
Cl10 0.0529(8) 0.0785(9) 0.0684(8) -0.0302(7) 0.0016(6) -0.0124(7)
Cl11 0.0698(9) 0.0510(7) 0.0743(9) 0.0020(6) 0.0102(7) -0.0201(7)
Cl14 0.0387(6) 0.0851(10) 0.0637(8) 0.0028(7) 0.0223(6) -0.0083(6)
Cl15 0.0756(9) 0.0996(11) 0.0457(7) 0.0028(7) 0.0324(7) -0.0245(8)
Cl16 0.0630(8) 0.0875(10) 0.0301(6) 0.0107(6) 0.0026(5) -0.0101(7)
Cl17 0.0335(6) 0.1300(13) 0.0452(7) 0.0188(7) 0.0044(5) -0.0091(7)
C19 0.086(4) 0.073(4) 0.046(3) -0.013(3) 0.019(3) -0.004(3)
C20A 0.102(15) 0.052(8) 0.071(8) -0.010(6) 0.010(8) 0.000(9)
C21A 0.11(2) 0.09(2) 0.083(19) 0.007(12) 0.032(15) 0.010(15)
C20B 0.088(14) 0.047(8) 0.068(8) -0.017(6) 0.016(8) 0.024(7)
C21B 0.088(19) 0.030(10) 0.15(3) -0.025(13) 0.059(19) -0.004(10)
C22 0.144(6) 0.046(3) 0.065(4) 0.013(3) 0.046(4) 0.013(4)
C23 0.054(3) 0.053(3) 0.063(3) 0.016(2) 0.020(2) 0.011(2)
C24 0.059(3) 0.062(3) 0.075(4) 0.019(3) 0.028(3) -0.007(3)
C25 0.049(3) 0.082(4) 0.074(4) 0.015(3) 0.031(3) 0.001(3)
C26 0.044(3) 0.064(3) 0.060(3) 0.007(2) 0.026(2) 0.009(2)

loop_
_atom_type_symbol
_atom_type_description
_atom_type_scat_dispersion_real
_atom_type_scat_dispersion_imag
_atom_type_scat_source
C C 0.0033 0.0016 'International Tables Vol C Tables 4.2.6.8 and 6.1.1.4'
H H 0.0000 0.0000 'International Tables Vol C Tables 4.2.6.8 and 6.1.1.4'
S S 0.1246 0.1234 'International Tables Vol C Tables 4.2.6.8 and 6.1.1.4'
Cl Cl 0.1484 0.1585 'International Tables Vol C Tables 4.2.6.8 and 6.1.1.4'
Rh Rh -1.1178 0.9187 'International Tables Vol C Tables 4.2.6.8 and 6.1.1.4'

loop_
_geom_angle_atom_site_label_1
_geom_angle_atom_site_label_2
_geom_angle_atom_site_label_3
_geom_angle
C7 Rh C18 81.31(16)
C7 Rh C1 98.02(18)
C18 Rh C1 89.77(16)
C7 Rh S1 94.18(12)
C18 Rh S1 90.86(11)
C1 Rh S1 167.74(14)
C7 Rh S2 97.42(12)
C18 Rh S2 172.76(11)
C1 Rh S2 97.47(12)
S1 Rh S2 82.11(4)
C7 Rh Cl2 159.24(12)
C18 Rh Cl2 106.01(12)
C1 Rh Cl2 63.19(14)
S1 Rh Cl2 104.93(4)
S2 Rh Cl2 77.64(4)
C19 S1 C22 93.8(3)
C19 S1 Rh 110.81(19)
C22 S1 Rh 114.6(2)
C23 S2 C26 94.5(2)
C23 S2 Rh 116.97(17)
C26 S2 Rh 111.75(16)
C6 C1 C2 114.8(4)
C6 C1 Rh 135.7(4)
C2 C1 Rh 109.5(3)
C3 C2 C1 124.7(5)
C3 C2 Cl2 119.3(4)
C1 C2 Cl2 116.0(4)
C4 C3 C2 118.0(6)
C4 C3 Cl3 121.0(5)
C2 C3 Cl3 120.9(5)
C5 C4 C3 119.5(5)
C5 C4 Cl4 121.1(6)
C3 C4 Cl4 119.4(6)
C4 C5 C6 120.4(5)
C4 C5 Cl5 119.0(5)
C6 C5 Cl5 120.6(5)
C1 C6 C5 122.2(5)
C1 C6 Cl6 121.2(4)
C5 C6 Cl6 116.6(4)
C2 Cl2 Rh 71.02(16)
C8 C7 C12 117.3(4)
C8 C7 Rh 128.3(3)
C12 C7 Rh 114.1(3)
C9 C8 C7 120.4(4)
C9 C8 Cl8 117.7(3)
C7 C8 Cl8 121.8(4)
C10 C9 C8 120.1(4)
C10 C9 Cl9 119.8(4)
C8 C9 Cl9 120.1(4)
C9 C10 C11 119.7(4)
C9 C10 Cl10 120.2(4)
C11 C10 Cl10 120.1(4)
C10 C11 C12 119.9(4)
C10 C11 Cl11 118.6(4)
C12 C11 Cl11 121.0(3)
C11 C12 C7 119.2(4)
C11 C12 C13 127.8(4)
C7 C12 C13 112.7(4)
C18 C13 C14 119.8(4)
C18 C13 C12 113.0(3)
C14 C13 C12 126.7(4)
C15 C14 C13 119.6(4)
C15 C14 Cl14 118.8(3)
C13 C14 Cl14 121.0(3)
C16 C15 C14 119.6(4)
C16 C15 Cl15 119.4(3)
C14 C15 Cl15 120.9(3)
C15 C16 C17 119.6(4)
C15 C16 Cl16 120.0(3)
C17 C16 Cl16 120.3(3)
C16 C17 C18 121.7(4)
C16 C17 Cl17 118.6(3)
C18 C17 Cl17 119.7(3)
C17 C18 C13 117.3(4)
C17 C18 Rh 128.3(3)
C13 C18 Rh 114.4(3)
C20B C19 C20A 36.4(6)
C20B C19 S1 104.5(6)
C20A C19 S1 107.0(5)
C21A C20A C19 111.5(12)
C20A C21A C22 109.9(11)
C19 C20B C21B 107.0(13)
C20B C21B C22 107.4(12)
C21A C22 C21B 7(3)
C21A C22 S1 109.1(6)
C21B C22 S1 105.5(7)
C24 C23 S2 107.0(3)
C25 C24 C23 107.3(4)
C26 C25 C24 108.1(4)
C25 C26 S2 103.9(3)

loop_
_geom_bond_atom_site_label_1
_geom_bond_atom_site_label_2
_geom_bond_distance
Rh C7 1.990(4)
Rh C18 2.020(4)
Rh C1 2.046(4)
Rh S1 2.4275(12)
Rh S2 2.4997(11)
Rh Cl2 2.8682(14)
S1 C19 1.839(5)
S1 C22 1.853(6)
S2 C23 1.832(5)
S2 C26 1.832(5)
C1 C6 1.382(6)
C1 C2 1.390(7)
C2 C3 1.384(7)
C2 Cl2 1.748(5)
C3 C4 1.384(9)
C3 Cl3 1.720(6)
C4 C5 1.375(9)
C4 Cl4 1.710(6)
C5 C6 1.396(7)
C5 Cl5 1.732(6)
C6 Cl6 1.741(5)
C7 C8 1.396(6)
C7 C12 1.410(6)
C8 C9 1.394(6)
C8 Cl8 1.728(5)
C9 C10 1.381(7)
C9 Cl9 1.723(4)
C10 C11 1.390(6)
C10 Cl10 1.733(4)
C11 C12 1.399(6)
C11 Cl11 1.728(5)
C12 C13 1.472(5)
C13 C18 1.398(6)
C13 C14 1.405(6)
C14 C15 1.389(6)
C14 Cl14 1.731(4)
C15 C16 1.385(6)
C15 Cl15 1.722(4)
C16 C17 1.389(6)
C16 Cl16 1.723(4)
C17 C18 1.390(5)
C17 Cl17 1.733(4)
C19 C20B 1.480(11)
C19 C20A 1.522(12)
C20A C21A 1.505(15)
C21A C22 1.517(13)
C20B C21B 1.519(16)
C21B C22 1.525(13)
C23 C24 1.524(7)
C24 C25 1.516(7)
C25 C26 1.509(7)

loop_
_geom_torsion_atom_site_label_1
_geom_torsion_atom_site_label_2
_geom_torsion_atom_site_label_3
_geom_torsion_atom_site_label_4
_geom_torsion
C7 Rh S1 C19 -45.6(2)
C18 Rh S1 C19 -127.0(2)
C1 Rh S1 C19 140.1(6)
S2 Rh S1 C19 51.3(2)
Cl2 Rh S1 C19 126.2(2)
C7 Rh S1 C22 58.9(3)
C18 Rh S1 C22 -22.4(3)
C1 Rh S1 C22 -115.3(6)
S2 Rh S1 C22 155.8(2)
Cl2 Rh S1 C22 -129.3(2)
C7 Rh S2 C23 -104.1(2)
C18 Rh S2 C23 176.5(9)
C1 Rh S2 C23 -5.0(2)
S1 Rh S2 C23 162.64(19)
Cl2 Rh S2 C23 55.38(19)
C7 Rh S2 C26 148.6(2)
C18 Rh S2 C26 69.2(10)
C1 Rh S2 C26 -112.3(2)
S1 Rh S2 C26 55.34(19)
Cl2 Rh S2 C26 -51.92(19)
C7 Rh C1 C6 -13.8(5)
C18 Rh C1 C6 67.4(5)
S1 Rh C1 C6 160.4(4)
S2 Rh C1 C6 -112.4(4)
Cl2 Rh C1 C6 175.5(5)
C7 Rh C1 C2 167.1(3)
C18 Rh C1 C2 -111.7(3)
S1 Rh C1 C2 -18.7(8)
S2 Rh C1 C2 68.5(3)
Cl2 Rh C1 C2 -3.6(3)
C6 C1 C2 C3 5.7(7)
Rh C1 C2 C3 -175.0(4)
C6 C1 C2 Cl2 -173.5(3)
Rh C1 C2 Cl2 5.8(4)
C1 C2 C3 C4 -5.0(7)
Cl2 C2 C3 C4 174.3(4)
C1 C2 C3 Cl3 175.3(4)
Cl2 C2 C3 Cl3 -5.5(6)
C2 C3 C4 C5 0.4(7)
Cl3 C3 C4 C5 -179.9(4)
C2 C3 C4 Cl4 -178.5(4)
Cl3 C3 C4 Cl4 1.3(6)
C3 C4 C5 C6 2.9(8)
Cl4 C4 C5 C6 -178.3(4)
C3 C4 C5 Cl5 -177.1(4)
Cl4 C4 C5 Cl5 1.7(6)
C2 C1 C6 C5 -2.2(6)
Rh C1 C6 C5 178.8(4)
C2 C1 C6 Cl6 177.0(3)
Rh C1 C6 Cl6 -2.0(6)
C4 C5 C6 C1 -2.0(7)
Cl5 C5 C6 C1 178.1(3)
C4 C5 C6 Cl6 178.8(4)
Cl5 C5 C6 Cl6 -1.1(5)
C3 C2 Cl2 Rh 176.6(4)
C1 C2 Cl2 Rh -4.1(3)
C7 Rh Cl2 C2 -24.1(4)
C18 Rh Cl2 C2 84.21(19)
C1 Rh Cl2 C2 2.8(2)
S1 Rh Cl2 C2 179.53(16)
S2 Rh Cl2 C2 -102.24(16)
C18 Rh C7 C8 -174.6(4)
C1 Rh C7 C8 -86.0(4)
S1 Rh C7 C8 95.2(4)
S2 Rh C7 C8 12.6(4)
Cl2 Rh C7 C8 -62.0(6)
C18 Rh C7 C12 12.5(3)
C1 Rh C7 C12 101.0(3)
S1 Rh C7 C12 -77.7(3)
S2 Rh C7 C12 -160.3(3)
Cl2 Rh C7 C12 125.1(3)
C12 C7 C8 C9 17.4(6)
Rh C7 C8 C9 -155.4(3)
C12 C7 C8 Cl8 -158.1(3)
Rh C7 C8 Cl8 29.1(6)
C7 C8 C9 C10 -3.5(7)
Cl8 C8 C9 C10 172.2(3)
C7 C8 C9 Cl9 175.6(3)
Cl8 C8 C9 Cl9 -8.7(5)
C8 C9 C10 C11 -6.4(7)
Cl9 C9 C10 C11 174.4(3)
C8 C9 C10 Cl10 173.2(3)
Cl9 C9 C10 Cl10 -5.9(5)
C9 C10 C11 C12 1.9(7)
Cl10 C10 C11 C12 -177.8(3)
C9 C10 C11 Cl11 173.8(4)
Cl10 C10 C11 Cl11 -5.8(5)
C10 C11 C12 C7 12.3(6)
Cl11 C11 C12 C7 -159.4(3)
C10 C11 C12 C13 -174.1(4)
Cl11 C11 C12 C13 14.2(6)
C8 C7 C12 C11 -21.7(6)
Rh C7 C12 C11 152.1(3)
C8 C7 C12 C13 163.8(4)
Rh C7 C12 C13 -22.4(4)
C11 C12 C13 C18 -151.5(4)
C7 C12 C13 C18 22.4(5)
C11 C12 C13 C14 36.2(7)
C7 C12 C13 C14 -149.9(4)
C18 C13 C14 C15 15.4(6)
C12 C13 C14 C15 -172.8(4)
C18 C13 C14 Cl14 -154.8(3)
C12 C13 C14 Cl14 17.0(6)
C13 C14 C15 C16 -3.0(6)
Cl14 C14 C15 C16 167.5(3)
C13 C14 C15 Cl15 178.6(3)
Cl14 C14 C15 Cl15 -10.9(5)
C14 C15 C16 C17 -6.7(6)
Cl15 C15 C16 C17 171.7(3)
C14 C15 C16 Cl16 177.8(3)
Cl15 C15 C16 Cl16 -3.8(5)
C15 C16 C17 C18 4.2(7)
Cl16 C16 C17 C18 179.7(3)
C15 C16 C17 Cl17 -176.3(3)
Cl16 C16 C17 Cl17 -0.9(5)
C16 C17 C18 C13 8.0(6)
Cl17 C17 C18 C13 -171.5(3)
C16 C17 C18 Rh -170.1(3)
Cl17 C17 C18 Rh 10.5(6)
C14 C13 C18 C17 -17.7(6)
C12 C13 C18 C17 169.5(4)
C14 C13 C18 Rh 160.7(3)
C12 C13 C18 Rh -12.2(4)
C7 Rh C18 C17 178.3(4)
C1 Rh C18 C17 80.1(4)
S1 Rh C18 C17 -87.6(4)
S2 Rh C18 C17 -101.3(9)
Cl2 Rh C18 C17 18.2(4)
C7 Rh C18 C13 0.2(3)
C1 Rh C18 C13 -98.0(3)
S1 Rh C18 C13 94.3(3)
S2 Rh C18 C13 80.6(10)
Cl2 Rh C18 C13 -159.9(3)
C22 S1 C19 C20B 22.6(10)
Rh S1 C19 C20B 140.8(10)
C22 S1 C19 C20A -15.2(11)
Rh S1 C19 C20A 103.0(10)
C20B C19 C20A C21A -62(2)
S1 C19 C20A C21A 29(2)
C19 C20A C21A C22 -32(3)
C20A C19 C20B C21B 54.8(17)
S1 C19 C20B C21B -44.2(19)
C19 C20B C21B C22 50(3)
C20A C21A C22 C21B -42(10)
C20A C21A C22 S1 19(3)
C20B C21B C22 C21A 90(14)
C20B C21B C22 S1 -30(3)
C19 S1 C22 C21A -2.1(17)
Rh S1 C22 C21A -117.1(16)
C19 S1 C22 C21B 4.6(16)
Rh S1 C22 C21B -110.4(16)
C26 S2 C23 C24 2.7(4)
Rh S2 C23 C24 -114.5(3)
S2 C23 C24 C25 -27.3(5)
C23 C24 C25 C26 46.2(6)
C24 C25 C26 S2 -42.3(5)
C23 S2 C26 C25 22.4(4)
Rh S2 C26 C25 143.8(3)
